data_4326411
loop_
_publ_author_name
'Geng Bang Jin'
'S. Skanthakumar'
'Richard G. Haire'
'L. Soderholm'
'James A. Ibers'

_publ_contact_author_address
;
       Chemical Sciences and Engineering Division
       Argonne National Laboratory
       Argonne, IL 60439, USA

       Department of Chemistry
       Northwestern University
       2145 Sheridan Road
       Evanston, IL 60208-3113, USA
;
_publ_contact_author_email gjin@anl.gov
_publ_contact_author_fax '+1 630 252 4225'
_publ_contact_author_name 'Geng Bang Jin'
_publ_contact_author_phone '+1 630 252 3658'
_publ_section_title
;
 Neptunium Thiophosphate Chemistry: Intermediate Behavior between Uranium
 and Plutonium
;
_journal_name_full 'Inorganic Chemistry'
_journal_page_first 9688
_journal_page_last 9695
_journal_paper_doi 10.1021/ic201493w
_journal_volume 50
_journal_year 2011
_chemical_formula_moiety 'Np P4 S12'
_chemical_formula_sum 'Np P4 S12'
_chemical_formula_weight 745.60
_chemical_name_common 'Neptunium di-mue-thiotetrathiodiphosphate'
_chemical_name_systematic
; 
 ? 
;
_space_group_IT_number 88
_symmetry_cell_setting tetragonal
_symmetry_space_group_name_Hall '-I 4ad'
_symmetry_space_group_name_H-M 'I 41/a :2'
_atom_sites_solution_primary direct
_atom_sites_solution_secondary difmap
_audit_creation_method SHELXL-97
_cell_angle_alpha 90.00
_cell_angle_beta 90.00
_cell_angle_gamma 90.00
_cell_formula_units_Z 4
_cell_length_a 12.832(3)
_cell_length_b 12.832(3)
_cell_length_c 9.817(2)
_cell_measurement_reflns_used 3130
_cell_measurement_temperature 100(2)
_cell_measurement_theta_max 29.66
_cell_measurement_theta_min 3.17
_cell_volume 1616.5(6)
_computing_cell_refinement 'APEX2 v2.0-2 (Bruker, 2005)'
_computing_data_collection 'APEX2 v2.1-4 (Bruker, 2007)'
_computing_data_reduction 'SAINT version 7.23a (Bruker, 2005)'
_computing_molecular_graphics 'CrystalMaker for Windows ver. 2.0.6 (2008)'
_computing_publication_material 'SHELXTL-97 (Sheldrick, 1997)'
_computing_structure_refinement 'SHELXL-97 (Sheldrick, 2008)'
_computing_structure_solution 'SHELXS-97 (Sheldrick, 2008)'
_diffrn_ambient_temperature 100(2)
_diffrn_measured_fraction_theta_full 0.999
_diffrn_measured_fraction_theta_max 0.999
_diffrn_measurement_device_type 'Bruker APEX-II CCD'
_diffrn_measurement_method '0.3 wide w/ exposures'
_diffrn_radiation_monochromator graphite
_diffrn_radiation_source 'fine-focus sealed tube'
_diffrn_radiation_type MoK\a
_diffrn_radiation_wavelength 0.71073
_diffrn_reflns_av_R_equivalents 0.0633
_diffrn_reflns_av_sigmaI/netI 0.0315
_diffrn_reflns_limit_h_max 19
_diffrn_reflns_limit_h_min -19
_diffrn_reflns_limit_k_max 19
_diffrn_reflns_limit_k_min -19
_diffrn_reflns_limit_l_max 14
_diffrn_reflns_limit_l_min -14
_diffrn_reflns_number 13910
_diffrn_reflns_theta_full 32.35
_diffrn_reflns_theta_max 32.35
_diffrn_reflns_theta_min 3.17
_exptl_absorpt_coefficient_mu 8.344
_exptl_absorpt_correction_T_max 0.935
_exptl_absorpt_correction_T_min 0.748
_exptl_absorpt_correction_type multi-scan
_exptl_absorpt_process_details SADABS
_exptl_crystal_colour black
_exptl_crystal_density_diffrn 3.063
_exptl_crystal_description plate
_exptl_crystal_F_000 1380
_exptl_crystal_size_max 0.044
_exptl_crystal_size_mid 0.030
_exptl_crystal_size_min 0.008
_refine_diff_density_max 1.189
_refine_diff_density_min -0.999
_refine_diff_density_rms 0.192
_refine_ls_extinction_coef 0.00016(5)
_refine_ls_extinction_expression Fc^*^=kFc[1+0.001xFc^2^\l^3^/sin(2\q)]^-1/4^
_refine_ls_extinction_method SHELXL
_refine_ls_goodness_of_fit_ref 1.248
_refine_ls_matrix_type full
_refine_ls_number_parameters 40
_refine_ls_number_reflns 1448
_refine_ls_number_restraints 0
_refine_ls_restrained_S_all 1.248
_refine_ls_R_factor_all 0.0330
_refine_ls_R_factor_gt 0.0237
_refine_ls_shift/su_max 0.000
_refine_ls_shift/su_mean 0.000
_refine_ls_structure_factor_coef Fsqd
_refine_ls_weighting_details
; calc 
 [1.00000+0.00000exp(0.00(sin\q/\l)^2^)]/ 
   [\s^2^(Fo^2^)+0.0000+0.0000*P+(0.0123P)^2^+0.0000sin\q/\l] 
 where P = 1.00000Fo^2^ + 0.00000Fc^2^ 
;
_refine_ls_weighting_scheme calc
_refine_ls_wR_factor_gt 0.0407
_refine_ls_wR_factor_ref 0.0425
_reflns_number_gt 1270
_reflns_number_total 1448
_reflns_threshold_expression >2sigma(I)
_cod_data_source_file ic201493w_si_001_3.cif
_cod_data_source_block compound(2)
_cod_original_cell_volume 1616.6(6)
_cod_original_sg_symbol_H-M 'I 41/a'
_cod_database_code 4326411

loop_
_symmetry_equiv_pos_as_xyz
'x, y, z'
'-x+1/2, -y, z+1/2'
'-y+3/4, x+1/4, z+1/4'
'y+3/4, -x+3/4, z+3/4'
'x+1/2, y+1/2, z+1/2'
'-x+1, -y+1/2, z+1'
'-y+5/4, x+3/4, z+3/4'
'y+5/4, -x+5/4, z+5/4'
'-x, -y, -z'
'x-1/2, y, -z-1/2'
'y-3/4, -x-1/4, -z-1/4'
'-y-3/4, x-3/4, -z-3/4'
'-x+1/2, -y+1/2, -z+1/2'
'x, y+1/2, -z'
'y-1/4, -x+1/4, -z+1/4'
'-y-1/4, x-1/4, -z-1/4'

loop_
_atom_site_label
_atom_site_type_symbol
_atom_site_fract_x
_atom_site_fract_y
_atom_site_fract_z
_atom_site_U_iso_or_equiv
_atom_site_adp_type
_atom_site_occupancy
_atom_site_symmetry_multiplicity
_atom_site_calc_flag
_atom_site_refinement_flags
Np1 Np 0.0000 0.2500 0.1250 0.00675(7) Uani 1 4 d S
P1 P 0.99425(6) 0.06652(6) 0.38055(8) 0.00918(14) Uani 1 1 d .
S1 S 0.16803(6) 0.31628(6) 0.67673(7) 0.01119(15) Uani 1 1 d .
S2 S 0.91935(6) 0.86899(6) 0.09735(7) 0.01254(15) Uani 1 1 d .
S3 S 0.09485(6) 0.06922(6) 0.22559(7) 0.01112(15) Uani 1 1 d .

loop_
_atom_site_aniso_label
_atom_site_aniso_U_11
_atom_site_aniso_U_22
_atom_site_aniso_U_33
_atom_site_aniso_U_23
_atom_site_aniso_U_13
_atom_site_aniso_U_12
Np1 0.00846(8) 0.00846(8) 0.00334(10) 0.000 0.000 0.000
P1 0.0106(3) 0.0107(3) 0.0062(3) 0.0010(3) 0.0004(3) 0.0002(3)
S1 0.0126(4) 0.0134(4) 0.0076(3) 0.0009(3) 0.0005(3) 0.0031(3)
S2 0.0170(4) 0.0127(3) 0.0079(3) -0.0020(2) 0.0040(3) -0.0046(3)
S3 0.0135(4) 0.0117(3) 0.0082(3) 0.0017(3) 0.0029(3) 0.0019(3)

loop_
_atom_type_symbol
_atom_type_description
_atom_type_scat_dispersion_real
_atom_type_scat_dispersion_imag
_atom_type_scat_source
P P 0.1023 0.0942 'International Tables Vol C Tables 4.2.6.8 and 6.1.1.4'
S S 0.1246 0.1234 'International Tables Vol C Tables 4.2.6.8 and 6.1.1.4'
Np Np -11.4937 4.1493 'International Tables Vol C Tables 4.2.6.8 and 6.1.1.4'

loop_
_geom_angle_atom_site_label_1
_geom_angle_atom_site_label_2
_geom_angle_atom_site_label_3
_geom_angle
_geom_angle_site_symmetry_1
_geom_angle_site_symmetry_3
S3 Np1 S3 138.69(3) 15 12_666
S3 Np1 S3 97.147(10) 15 6_454
S3 Np1 S3 97.147(10) 12_666 6_454
S3 Np1 S3 97.147(10) 15 .
S3 Np1 S3 97.146(10) 12_666 .
S3 Np1 S3 138.69(3) 6_454 .
S3 Np1 S2 150.41(2) 15 8_354
S3 Np1 S2 70.69(3) 12_666 8_354
S3 Np1 S2 70.29(2) 6_454 8_354
S3 Np1 S2 78.37(2) . 8_354
S3 Np1 S2 78.37(2) 15 9_665
S3 Np1 S2 70.29(2) 12_666 9_665
S3 Np1 S2 150.41(2) 6_454 9_665
S3 Np1 S2 70.69(3) . 9_665
S2 Np1 S2 125.69(2) 8_354 9_665
S3 Np1 S2 70.29(2) 15 14_445
S3 Np1 S2 78.37(2) 12_666 14_445
S3 Np1 S2 70.69(3) 6_454 14_445
S3 Np1 S2 150.41(2) . 14_445
S2 Np1 S2 125.69(2) 8_354 14_445
S2 Np1 S2 80.40(4) 9_665 14_445
S3 Np1 S2 70.69(3) 15 3_545
S3 Np1 S2 150.41(2) 12_666 3_545
S3 Np1 S2 78.37(2) 6_454 3_545
S3 Np1 S2 70.29(2) . 3_545
S2 Np1 S2 80.40(4) 8_354 3_545
S2 Np1 S2 125.69(2) 9_665 3_545
S2 Np1 S2 125.69(2) 14_445 3_545
S2 P1 S3 109.63(5) 3_645 1_655
S2 P1 S1 111.46(5) 3_645 7_544
S3 P1 S1 114.72(5) 1_655 7_544
S2 P1 S1 113.80(5) 3_645 15_656
S3 P1 S1 113.43(5) 1_655 15_656
S1 P1 S1 93.06(4) 7_544 15_656
P1 S1 P1 86.94(4) 8_454 12_657
P1 S2 Np1 88.57(3) 4_564 9_665
P1 S3 Np1 90.12(3) 1_455 .

loop_
_geom_bond_atom_site_label_1
_geom_bond_atom_site_label_2
_geom_bond_distance
_geom_bond_site_symmetry_2
Np1 S3 2.7997(9) 15
Np1 S3 2.7997(9) 12_666
Np1 S3 2.7997(9) 6_454
Np1 S3 2.7997(9) .
Np1 S2 2.8579(8) 8_354
Np1 S2 2.8579(8) 9_665
Np1 S2 2.8579(8) 14_445
Np1 S2 2.8579(8) 3_545
P1 S2 1.9898(11) 3_645
P1 S3 1.9955(11) 1_655
P1 S1 2.1069(11) 7_544
P1 S1 2.1150(11) 15_656
S1 P1 2.1070(11) 8_454
S1 P1 2.1150(11) 12_657
S2 P1 1.9898(11) 4_564
S2 Np1 2.8579(8) 9_665
S3 P1 1.9956(11) 1_455
